data_7127791
loop_
_publ_author_name
'Xie, Shaolei'
'He, Zhi-Juan'
'Zhang, Ling-Hui'
'Huang, Bo-Lun'
'Chen, Xiao-Wei'
'Zhan, Zong-Song'
'Zhang, Fu-Min'

_publ_section_title
;
 The organocatalytic enantiodivergent fluorination of
 \b-ketodiaryl-phosphine oxides for the construction of carbon-fluorine
 quaternary stereocenters.
;
_journal_issue 16
_journal_name_full 'Chemical communications (Cambridge, England)'
_journal_page_first 2069
_journal_page_last 2072
_journal_paper_doi 10.1039/d0cc07770d
_journal_volume 57
_journal_year 2021
_chemical_absolute_configuration ad
_chemical_formula_moiety 'C26 H19 Br F O2 P'
_chemical_formula_sum 'C26 H19 Br F O2 P'
_chemical_formula_weight 493.29
_space_group_crystal_system orthorhombic
_space_group_IT_number 19
_space_group_name_Hall 'P 2ac 2ab'
_space_group_name_H-M_alt 'P 21 21 21'
_atom_sites_solution_hydrogens geom
_atom_sites_solution_primary direct
_audit_creation_date 2020-09-30
_audit_creation_method
;
Olex2 1.3
(compiled 2020.07.31 svn.rc2a77460 for OlexSys, GUI svn.r6145)
;
_audit_update_record
;
2020-09-30 deposited with the CCDC.	2020-12-24 downloaded from the CCDC.
;
_cell_angle_alpha 90
_cell_angle_beta 90
_cell_angle_gamma 90
_cell_formula_units_Z 4
_cell_length_a 6.2073(3)
_cell_length_b 17.5063(6)
_cell_length_c 19.9264(9)
_cell_measurement_reflns_used 1814
_cell_measurement_temperature 293.44(10)
_cell_measurement_theta_max 68.9330
_cell_measurement_theta_min 5.0310
_cell_volume 2165.34(16)
_computing_cell_refinement 'CrysAlisPro 1.171.38.43f (Rigaku OD, 2015)'
_computing_data_collection 'CrysAlisPro 1.171.38.43f (Rigaku OD, 2015)'
_computing_data_reduction 'CrysAlisPro 1.171.38.43f (Rigaku OD, 2015)'
_computing_molecular_graphics 'Olex2 1.3 (Dolomanov et al., 2009)'
_computing_publication_material 'Olex2 1.3 (Dolomanov et al., 2009)'
_computing_structure_refinement 'SHELXL 2018/3 (Sheldrick, 2015)'
_computing_structure_solution 'SHELXS  (Sheldrick, 2008)'
_diffrn_ambient_environment air
_diffrn_ambient_temperature 293.44(10)
_diffrn_detector 'CCD plate'
_diffrn_detector_area_resol_mean 16.0733
_diffrn_detector_type Eos
_diffrn_measured_fraction_theta_full 0.974
_diffrn_measured_fraction_theta_max 0.974
_diffrn_measurement_details
;
List of Runs (angles in degrees, time in seconds):

  # Type    Start    End  Width  t~exp~   \w     \q     \k     \f   Frames
#--------------------------------------------------------------------------
  1  \w     31.00  58.00   1.00    1.00    --    0.00  57.00 120.00   27
  2  \w     33.00 123.00   1.00    2.00    --   54.00  57.00 -30.00   90
  3  \w    136.00 174.00   1.00    3.00    --  108.00  38.00 -30.00   38
  4  \w    118.00 144.00   1.00    3.00    --  108.00 107.00  62.00   26
  5  \w    118.00 144.00   1.00    3.00    --  108.00 111.00 120.00   26
  6  \w     39.00 130.00   1.00    3.00    --  108.00 -50.00 150.00   91
  7  \w     41.00  97.00   1.00    3.00    --  108.00-111.00 120.00   56
  8  \w     40.00 129.00   1.00    3.00    --  108.00 -63.00 -90.00   89
  9  \w     47.00 104.00   1.00    2.00    --   54.00-125.00-120.00   57
 10  \w     66.00  93.00   1.00    2.00    --   54.00  57.00-180.00   27
 11  \w    -66.00 -14.00   1.00    1.00    --    0.00 -57.00 150.00   52
;
_diffrn_measurement_device 'four-circle diffractometer'
_diffrn_measurement_device_type 'SuperNova, Dual, Cu at zero, Eos'
_diffrn_measurement_method '\w scans'
_diffrn_orient_matrix_type 'CrysAlisPro convention (1999,Acta A55,543-557)'
_diffrn_orient_matrix_UB_11 0.0389473000
_diffrn_orient_matrix_UB_12 0.0832283000
_diffrn_orient_matrix_UB_13 -0.0220141000
_diffrn_orient_matrix_UB_21 0.0794462000
_diffrn_orient_matrix_UB_22 0.0196862000
_diffrn_orient_matrix_UB_23 0.0712082000
_diffrn_orient_matrix_UB_31 0.2318256000
_diffrn_orient_matrix_UB_32 -0.0206600000
_diffrn_orient_matrix_UB_33 -0.0206757000
_diffrn_radiation_monochromator mirror
_diffrn_radiation_probe x-ray
_diffrn_radiation_type 'Cu K\a'
_diffrn_radiation_wavelength 1.54184
_diffrn_reflns_av_R_equivalents 0.0247
_diffrn_reflns_av_unetI/netI 0.0444
_diffrn_reflns_Laue_measured_fraction_full 0.974
_diffrn_reflns_Laue_measured_fraction_max 0.974
_diffrn_reflns_limit_h_max 7
_diffrn_reflns_limit_h_min -3
_diffrn_reflns_limit_k_max 18
_diffrn_reflns_limit_k_min -20
_diffrn_reflns_limit_l_max 19
_diffrn_reflns_limit_l_min -23
_diffrn_reflns_number 5000
_diffrn_reflns_point_group_measured_fraction_full 0.829
_diffrn_reflns_point_group_measured_fraction_max 0.829
_diffrn_reflns_theta_full 66.556
_diffrn_reflns_theta_max 66.556
_diffrn_reflns_theta_min 4.438
_diffrn_source 'micro-focus sealed X-ray tube'
_diffrn_source_type 'SuperNova (Cu) X-ray Source'
_exptl_absorpt_coefficient_mu 3.535
_exptl_absorpt_correction_T_max 1.00000
_exptl_absorpt_correction_T_min 0.79802
_exptl_absorpt_correction_type multi-scan
_exptl_absorpt_process_details
;
CrysAlisPro 1.171.38.43f (Rigaku Oxford Diffraction, 2015)
Empirical absorption correction using spherical harmonics,
 implemented in SCALE3 ABSPACK scaling algorithm.
;
_exptl_crystal_colour 'clear light colourless'
_exptl_crystal_colour_lustre clear
_exptl_crystal_colour_modifier light
_exptl_crystal_colour_primary colourless
_exptl_crystal_density_diffrn 1.513
_exptl_crystal_description block
_exptl_crystal_F_000 1000
_exptl_crystal_size_max 0.19
_exptl_crystal_size_mid 0.15
_exptl_crystal_size_min 0.12
_refine_diff_density_max 0.218
_refine_diff_density_min -0.384
_refine_diff_density_rms 0.046
_refine_ls_abs_structure_details
;
 Flack x determined using 731 quotients [(I+)-(I-)]/[(I+)+(I-)]
 (Parsons, Flack and Wagner, Acta Cryst. B69 (2013) 249-259).
;
_refine_ls_abs_structure_Flack -0.044(14)
_refine_ls_extinction_method none
_refine_ls_goodness_of_fit_ref 0.991
_refine_ls_hydrogen_treatment constr
_refine_ls_matrix_type full
_refine_ls_number_parameters 280
_refine_ls_number_reflns 3181
_refine_ls_number_restraints 0
_refine_ls_restrained_S_all 0.991
_refine_ls_R_factor_all 0.0432
_refine_ls_R_factor_gt 0.0323
_refine_ls_shift/su_max 0.000
_refine_ls_shift/su_mean 0.000
_refine_ls_structure_factor_coef Fsqd
_refine_ls_weighting_details 'w=1/[\s^2^(Fo^2^)+(0.0305P)^2^+0.0956P] where P=(Fo^2^+2Fc^2^)/3'
_refine_ls_weighting_scheme calc
_refine_ls_wR_factor_gt 0.0686
_refine_ls_wR_factor_ref 0.0778
_reflns_Friedel_coverage 0.465
_reflns_Friedel_fraction_full 0.628
_reflns_Friedel_fraction_max 0.628
_reflns_number_gt 2650
_reflns_number_total 3181
_reflns_threshold_expression 'I > 2\s(I)'
_cod_data_source_file d0cc07770d2.cif
_cod_data_source_block xieshl_284-8
_cod_depositor_comments 'Adding full bibliography for 7127787--7127794.cif.'
_cod_original_cell_volume 2165.31(16)
_cod_database_code 7127791
_shelx_shelxl_version_number 2018/3
_shelx_space_group_comment
;
The symmetry employed for this shelxl refinement is uniquely defined
by the following loop, which should always be used as a source of
symmetry information in preference to the above space-group names.
They are only intended as comments.
;
_reflns_odcompleteness_completeness 97.62
_reflns_odcompleteness_iscentric 1
_reflns_odcompleteness_theta 66.97
_olex2_refinement_description
;
1. Fixed Uiso
 At 1.2 times of:
  All C(H) groups
2.a Aromatic/amide H refined with riding coordinates:
 C4(H4), C5(H5), C7(H7), C8(H8), C10(H10), C11(H11), C12(H12), C13(H13),
 C14(H14), C16(H16), C17(H17), C18(H18), C19(H19), C20(H20), C22(H22), C23(H23),
  C24(H24), C25(H25), C26(H26)
;
_olex2_date_sample_data_collection 2020-09-25
_olex2_submission_special_instructions 'No special instructions were received'
_oxdiff_exptl_absorpt_empirical_details
;
Empirical correction (ABSPACK) includes:
- Absorption correction using spherical harmonics
- Frame scaling
;
_oxdiff_exptl_absorpt_empirical_full_max 1.585
_oxdiff_exptl_absorpt_empirical_full_min 0.802

loop_
_space_group_symop_operation_xyz
'x, y, z'
'-x+1/2, -y, z+1/2'
'x+1/2, -y+1/2, -z'
'-x, y+1/2, -z+1/2'

loop_
_atom_site_label
_atom_site_type_symbol
_atom_site_fract_x
_atom_site_fract_y
_atom_site_fract_z
_atom_site_U_iso_or_equiv
_atom_site_adp_type
_atom_site_occupancy
_atom_site_site_symmetry_order
_atom_site_calc_flag
_atom_site_refinement_flags_posn
_atom_site_refinement_flags_adp
_atom_site_refinement_flags_occupancy
_atom_site_disorder_assembly
_atom_site_disorder_group
Br1 Br -0.06758(12) -0.19831(3) -0.06649(4) 0.0808(2) Uani 1 1 d . . . . .
P1 P 0.50978(18) -0.62110(6) -0.21252(6) 0.0396(3) Uani 1 1 d . . . . .
F1 F 0.1570(4) -0.56824(14) -0.15734(14) 0.0451(6) Uani 1 1 d . . . . .
O1 O 0.6444(5) -0.47157(19) -0.1595(2) 0.0662(11) Uani 1 1 d . . . . .
O2 O 0.7455(5) -0.6290(2) -0.20442(18) 0.0590(9) Uani 1 1 d . . . . .
C1 C 0.3798(7) -0.5648(2) -0.1435(2) 0.0379(10) Uani 1 1 d . . . . .
C2 C 0.4567(7) -0.4814(2) -0.1446(2) 0.0414(10) Uani 1 1 d . . . . .
C3 C 0.3184(7) -0.4159(2) -0.1257(2) 0.0398(11) Uani 1 1 d . . . . .
C4 C 0.1155(8) -0.4222(3) -0.0970(3) 0.0492(12) Uani 1 1 d . . . . .
H4 H 0.054642 -0.470165 -0.090384 0.059 Uiso 1 1 calc R U . . .
C5 C 0.0039(8) -0.3576(2) -0.0783(2) 0.0529(12) Uani 1 1 d . . . . .
H5 H -0.130672 -0.361980 -0.058186 0.063 Uiso 1 1 calc R U . . .
C6 C 0.0913(9) -0.2867(2) -0.0894(2) 0.0507(12) Uani 1 1 d . . . . .
C7 C 0.2940(9) -0.2790(3) -0.1175(2) 0.0568(14) Uani 1 1 d . . . . .
H7 H 0.353963 -0.230940 -0.124055 0.068 Uiso 1 1 calc R U . . .
C8 C 0.4046(9) -0.3437(2) -0.1354(2) 0.0489(12) Uani 1 1 d . . . . .
H8 H 0.540733 -0.338947 -0.154396 0.059 Uiso 1 1 calc R U . . .
C9 C 0.4206(7) -0.6010(2) -0.0756(2) 0.0393(10) Uani 1 1 d . . . . .
C10 C 0.6173(9) -0.5928(3) -0.0441(2) 0.0533(13) Uani 1 1 d . . . . .
H10 H 0.726587 -0.564925 -0.064560 0.064 Uiso 1 1 calc R U . . .
C11 C 0.6520(10) -0.6262(3) 0.0183(3) 0.0666(15) Uani 1 1 d . . . . .
H11 H 0.783971 -0.619993 0.039664 0.080 Uiso 1 1 calc R U . . .
C12 C 0.4932(11) -0.6680(3) 0.0482(3) 0.0668(17) Uani 1 1 d . . . . .
H12 H 0.517744 -0.690332 0.089895 0.080 Uiso 1 1 calc R U . . .
C13 C 0.2982(11) -0.6772(3) 0.0173(3) 0.0644(16) Uani 1 1 d . . . . .
H13 H 0.190572 -0.705672 0.037989 0.077 Uiso 1 1 calc R U . . .
C14 C 0.2600(9) -0.6438(3) -0.0456(2) 0.0504(12) Uani 1 1 d . . . . .
H14 H 0.127955 -0.650343 -0.066931 0.061 Uiso 1 1 calc R U . . .
C15 C 0.4319(8) -0.5740(2) -0.2899(2) 0.0430(10) Uani 1 1 d . . . . .
C16 C 0.2306(9) -0.5436(3) -0.3035(2) 0.0518(12) Uani 1 1 d . . . . .
H16 H 0.123579 -0.544232 -0.270893 0.062 Uiso 1 1 calc R U . . .
C17 C 0.1898(11) -0.5126(3) -0.3657(3) 0.0623(16) Uani 1 1 d . . . . .
H17 H 0.055560 -0.491043 -0.374202 0.075 Uiso 1 1 calc R U . . .
C18 C 0.3420(12) -0.5127(3) -0.4152(3) 0.0702(19) Uani 1 1 d . . . . .
H18 H 0.310092 -0.492810 -0.457310 0.084 Uiso 1 1 calc R U . . .
C19 C 0.5437(12) -0.5424(3) -0.4022(3) 0.0710(18) Uani 1 1 d . . . . .
H19 H 0.648708 -0.542056 -0.435437 0.085 Uiso 1 1 calc R U . . .
C20 C 0.5900(9) -0.5728(2) -0.3396(3) 0.0534(12) Uani 1 1 d . . . . .
H20 H 0.726296 -0.592461 -0.330770 0.064 Uiso 1 1 calc R U . . .
C21 C 0.3814(7) -0.7133(2) -0.2113(2) 0.0380(10) Uani 1 1 d . . . . .
C22 C 0.1744(8) -0.7279(3) -0.2346(2) 0.0434(11) Uani 1 1 d . . . . .
H22 H 0.087408 -0.687630 -0.248479 0.052 Uiso 1 1 calc R U . . .
C23 C 0.0971(9) -0.8019(3) -0.2372(2) 0.0533(12) Uani 1 1 d . . . . .
H23 H -0.040810 -0.811220 -0.253487 0.064 Uiso 1 1 calc R U . . .
C24 C 0.2227(10) -0.8618(3) -0.2158(3) 0.0598(15) Uani 1 1 d . . . . .
H24 H 0.171505 -0.911635 -0.218330 0.072 Uiso 1 1 calc R U . . .
C25 C 0.4249(10) -0.8473(3) -0.1907(3) 0.0626(15) Uani 1 1 d . . . . .
H25 H 0.508843 -0.887530 -0.175105 0.075 Uiso 1 1 calc R U . . .
C26 C 0.5047(8) -0.7740(3) -0.1882(2) 0.0505(12) Uani 1 1 d . . . . .
H26 H 0.641786 -0.765130 -0.171095 0.061 Uiso 1 1 calc R U . . .

loop_
_atom_site_aniso_label
_atom_site_aniso_U_11
_atom_site_aniso_U_22
_atom_site_aniso_U_33
_atom_site_aniso_U_23
_atom_site_aniso_U_13
_atom_site_aniso_U_12
Br1 0.1031(5) 0.0536(3) 0.0858(4) -0.0041(3) 0.0209(4) 0.0267(3)
P1 0.0316(5) 0.0415(5) 0.0456(6) -0.0028(5) -0.0016(5) 0.0056(5)
F1 0.0311(12) 0.0495(13) 0.0548(15) -0.0078(13) -0.0070(12) 0.0022(12)
O1 0.0380(19) 0.0476(18) 0.113(3) 0.000(2) 0.011(2) -0.0054(18)
O2 0.0292(15) 0.073(2) 0.075(2) -0.012(2) -0.0023(18) 0.0090(18)
C1 0.026(2) 0.039(2) 0.049(3) -0.002(2) -0.003(2) -0.001(2)
C2 0.034(3) 0.040(2) 0.050(3) 0.000(2) -0.004(2) 0.000(2)
C3 0.036(3) 0.038(2) 0.045(3) -0.001(2) -0.005(2) -0.003(2)
C4 0.046(3) 0.039(2) 0.062(3) 0.001(2) 0.001(3) 0.002(2)
C5 0.050(3) 0.049(2) 0.060(3) -0.002(2) 0.007(3) 0.005(2)
C6 0.069(3) 0.043(2) 0.040(2) -0.003(2) -0.001(2) 0.013(3)
C7 0.074(4) 0.037(2) 0.060(3) 0.003(2) 0.010(3) -0.003(3)
C8 0.051(3) 0.044(2) 0.051(3) 0.002(2) 0.006(2) -0.002(3)
C9 0.042(2) 0.0308(18) 0.045(3) -0.0101(18) -0.003(2) -0.0012(19)
C10 0.052(3) 0.051(2) 0.057(3) 0.007(2) -0.015(3) -0.009(3)
C11 0.074(4) 0.057(3) 0.069(4) -0.001(3) -0.023(3) 0.000(3)
C12 0.103(5) 0.047(2) 0.051(3) -0.006(2) -0.012(3) 0.011(3)
C13 0.091(5) 0.055(3) 0.047(3) 0.003(3) 0.017(3) -0.009(3)
C14 0.054(3) 0.048(2) 0.049(3) -0.006(2) -0.001(2) -0.003(3)
C15 0.051(3) 0.0327(19) 0.045(2) -0.0042(19) -0.001(2) -0.008(2)
C16 0.059(3) 0.050(3) 0.046(3) 0.003(2) -0.004(3) 0.006(3)
C17 0.077(4) 0.048(3) 0.062(3) 0.010(3) -0.015(3) -0.001(3)
C18 0.116(6) 0.045(3) 0.049(3) 0.010(2) -0.007(4) -0.014(4)
C19 0.107(6) 0.057(3) 0.049(3) 0.006(3) 0.019(4) -0.015(4)
C20 0.059(3) 0.041(2) 0.060(3) -0.006(2) 0.010(3) -0.008(3)
C21 0.040(2) 0.041(2) 0.034(2) 0.0024(19) 0.002(2) 0.008(2)
C22 0.044(3) 0.037(2) 0.049(3) 0.000(2) -0.002(2) 0.008(2)
C23 0.059(3) 0.051(2) 0.050(3) -0.003(2) 0.007(3) -0.005(3)
C24 0.088(4) 0.037(2) 0.054(3) 0.001(2) 0.022(3) 0.000(3)
C25 0.082(4) 0.049(3) 0.056(3) 0.015(2) 0.010(3) 0.015(3)
C26 0.049(3) 0.052(2) 0.051(3) 0.010(2) 0.001(2) 0.017(3)

loop_
_atom_type_symbol
_atom_type_description
_atom_type_scat_dispersion_real
_atom_type_scat_dispersion_imag
_atom_type_scat_source
C C 0.0181 0.0091 'International Tables Vol C Tables 4.2.6.8 and 6.1.1.4'
H H 0.0000 0.0000 'International Tables Vol C Tables 4.2.6.8 and 6.1.1.4'
Br Br -0.6763 1.2805 'International Tables Vol C Tables 4.2.6.8 and 6.1.1.4'
F F 0.0727 0.0534 'International Tables Vol C Tables 4.2.6.8 and 6.1.1.4'
O O 0.0492 0.0322 'International Tables Vol C Tables 4.2.6.8 and 6.1.1.4'
P P 0.2955 0.4335 'International Tables Vol C Tables 4.2.6.8 and 6.1.1.4'

loop_
_geom_angle_atom_site_label_1
_geom_angle_atom_site_label_2
_geom_angle_atom_site_label_3
_geom_angle
_geom_angle_site_symmetry_1
_geom_angle_site_symmetry_3
_geom_angle_publ_flag
O2 P1 C1 113.3(2) . . ?
O2 P1 C15 113.5(2) . . ?
O2 P1 C21 110.6(2) . . ?
C15 P1 C1 105.7(2) . . ?
C21 P1 C1 105.72(19) . . ?
C21 P1 C15 107.5(2) . . ?
F1 C1 P1 104.8(3) . . ?
F1 C1 C2 110.0(3) . . ?
F1 C1 C9 108.7(4) . . ?
C2 C1 P1 110.8(3) . . ?
C9 C1 P1 111.3(3) . . ?
C9 C1 C2 111.1(4) . . ?
O1 C2 C1 115.9(4) . . ?
O1 C2 C3 120.5(4) . . ?
C3 C2 C1 123.5(4) . . ?
C4 C3 C2 124.7(4) . . ?
C4 C3 C8 118.7(4) . . ?
C8 C3 C2 116.6(4) . . ?
C3 C4 H4 119.9 . . ?
C5 C4 C3 120.1(4) . . ?
C5 C4 H4 119.9 . . ?
C4 C5 H5 120.0 . . ?
C6 C5 C4 120.0(5) . . ?
C6 C5 H5 120.0 . . ?
C5 C6 Br1 119.7(4) . . ?
C5 C6 C7 120.9(4) . . ?
C7 C6 Br1 119.5(4) . . ?
C6 C7 H7 120.6 . . ?
C8 C7 C6 118.7(5) . . ?
C8 C7 H7 120.6 . . ?
C3 C8 H8 119.2 . . ?
C7 C8 C3 121.6(5) . . ?
C7 C8 H8 119.2 . . ?
C10 C9 C1 120.7(4) . . ?
C10 C9 C14 119.8(4) . . ?
C14 C9 C1 119.5(4) . . ?
C9 C10 H10 120.0 . . ?
C9 C10 C11 120.0(5) . . ?
C11 C10 H10 120.0 . . ?
C10 C11 H11 119.8 . . ?
C12 C11 C10 120.3(5) . . ?
C12 C11 H11 119.8 . . ?
C11 C12 H12 119.9 . . ?
C11 C12 C13 120.3(5) . . ?
C13 C12 H12 119.9 . . ?
C12 C13 H13 119.9 . . ?
C12 C13 C14 120.2(5) . . ?
C14 C13 H13 119.9 . . ?
C9 C14 C13 119.3(5) . . ?
C9 C14 H14 120.3 . . ?
C13 C14 H14 120.3 . . ?
C16 C15 P1 125.6(4) . . ?
C16 C15 C20 119.3(5) . . ?
C20 C15 P1 115.0(4) . . ?
C15 C16 H16 120.2 . . ?
C17 C16 C15 119.7(5) . . ?
C17 C16 H16 120.2 . . ?
C16 C17 H17 119.3 . . ?
C18 C17 C16 121.5(6) . . ?
C18 C17 H17 119.3 . . ?
C17 C18 H18 120.3 . . ?
C17 C18 C19 119.5(5) . . ?
C19 C18 H18 120.3 . . ?
C18 C19 H19 119.9 . . ?
C20 C19 C18 120.1(6) . . ?
C20 C19 H19 119.9 . . ?
C15 C20 H20 120.0 . . ?
C19 C20 C15 119.9(6) . . ?
C19 C20 H20 120.0 . . ?
C22 C21 P1 124.7(3) . . ?
C26 C21 P1 116.5(3) . . ?
C26 C21 C22 118.7(4) . . ?
C21 C22 H22 119.8 . . ?
C23 C22 C21 120.4(4) . . ?
C23 C22 H22 119.8 . . ?
C22 C23 H23 119.8 . . ?
C24 C23 C22 120.4(5) . . ?
C24 C23 H23 119.8 . . ?
C23 C24 H24 120.3 . . ?
C25 C24 C23 119.3(5) . . ?
C25 C24 H24 120.3 . . ?
C24 C25 H25 119.5 . . ?
C24 C25 C26 120.9(5) . . ?
C26 C25 H25 119.5 . . ?
C21 C26 H26 119.9 . . ?
C25 C26 C21 120.2(5) . . ?
C25 C26 H26 119.9 . . ?

loop_
_geom_bond_atom_site_label_1
_geom_bond_atom_site_label_2
_geom_bond_distance
_geom_bond_site_symmetry_2
_geom_bond_publ_flag
Br1 C6 1.891(4) . ?
P1 O2 1.479(3) . ?
P1 C1 1.875(4) . ?
P1 C15 1.813(5) . ?
P1 C21 1.800(4) . ?
F1 C1 1.412(5) . ?
O1 C2 1.215(6) . ?
C1 C2 1.535(5) . ?
C1 C9 1.514(6) . ?
C2 C3 1.481(6) . ?
C3 C4 1.388(7) . ?
C3 C8 1.386(6) . ?
C4 H4 0.9300 . ?
C4 C5 1.378(6) . ?
C5 H5 0.9300 . ?
C5 C6 1.371(6) . ?
C6 C7 1.383(7) . ?
C7 H7 0.9300 . ?
C7 C8 1.371(6) . ?
C8 H8 0.9300 . ?
C9 C10 1.381(6) . ?
C9 C14 1.383(6) . ?
C10 H10 0.9300 . ?
C10 C11 1.390(7) . ?
C11 H11 0.9300 . ?
C11 C12 1.365(8) . ?
C12 H12 0.9300 . ?
C12 C13 1.368(8) . ?
C13 H13 0.9300 . ?
C13 C14 1.404(7) . ?
C14 H14 0.9300 . ?
C15 C16 1.385(7) . ?
C15 C20 1.395(7) . ?
C16 H16 0.9300 . ?
C16 C17 1.376(7) . ?
C17 H17 0.9300 . ?
C17 C18 1.365(8) . ?
C18 H18 0.9300 . ?
C18 C19 1.381(9) . ?
C19 H19 0.9300 . ?
C19 C20 1.386(7) . ?
C20 H20 0.9300 . ?
C21 C22 1.389(6) . ?
C21 C26 1.388(6) . ?
C22 H22 0.9300 . ?
C22 C23 1.383(6) . ?
C23 H23 0.9300 . ?
C23 C24 1.374(7) . ?
C24 H24 0.9300 . ?
C24 C25 1.375(8) . ?
C25 H25 0.9300 . ?
C25 C26 1.376(7) . ?
C26 H26 0.9300 . ?

loop_
_geom_torsion_atom_site_label_1
_geom_torsion_atom_site_label_2
_geom_torsion_atom_site_label_3
_geom_torsion_atom_site_label_4
_geom_torsion
_geom_torsion_site_symmetry_1
_geom_torsion_site_symmetry_2
_geom_torsion_site_symmetry_3
_geom_torsion_site_symmetry_4
_geom_torsion_publ_flag
Br1 C6 C7 C8 -178.3(4) . . . . ?
P1 C1 C2 O1 -36.9(6) . . . . ?
P1 C1 C2 C3 146.0(4) . . . . ?
P1 C1 C9 C10 77.3(4) . . . . ?
P1 C1 C9 C14 -101.7(4) . . . . ?
P1 C15 C16 C17 -176.9(4) . . . . ?
P1 C15 C20 C19 176.1(4) . . . . ?
P1 C21 C22 C23 174.0(4) . . . . ?
P1 C21 C26 C25 -174.8(4) . . . . ?
F1 C1 C2 O1 -152.3(5) . . . . ?
F1 C1 C2 C3 30.6(6) . . . . ?
F1 C1 C9 C10 -167.8(4) . . . . ?
F1 C1 C9 C14 13.2(5) . . . . ?
O1 C2 C3 C4 -168.3(5) . . . . ?
O1 C2 C3 C8 8.9(7) . . . . ?
O2 P1 C1 F1 -175.9(3) . . . . ?
O2 P1 C1 C2 65.4(4) . . . . ?
O2 P1 C1 C9 -58.6(4) . . . . ?
O2 P1 C15 C16 -164.4(4) . . . . ?
O2 P1 C15 C20 18.9(4) . . . . ?
O2 P1 C21 C22 -162.4(4) . . . . ?
O2 P1 C21 C26 14.3(4) . . . . ?
C1 P1 C15 C16 -39.6(4) . . . . ?
C1 P1 C15 C20 143.6(3) . . . . ?
C1 P1 C21 C22 74.6(4) . . . . ?
C1 P1 C21 C26 -108.7(4) . . . . ?
C1 C2 C3 C4 8.6(7) . . . . ?
C1 C2 C3 C8 -174.1(4) . . . . ?
C1 C9 C10 C11 179.7(4) . . . . ?
C1 C9 C14 C13 -179.9(4) . . . . ?
C2 C1 C9 C10 -46.7(5) . . . . ?
C2 C1 C9 C14 134.4(4) . . . . ?
C2 C3 C4 C5 176.8(5) . . . . ?
C2 C3 C8 C7 -177.6(5) . . . . ?
C3 C4 C5 C6 1.4(8) . . . . ?
C4 C3 C8 C7 -0.3(7) . . . . ?
C4 C5 C6 Br1 177.7(4) . . . . ?
C4 C5 C6 C7 -1.9(8) . . . . ?
C5 C6 C7 C8 1.3(8) . . . . ?
C6 C7 C8 C3 -0.2(8) . . . . ?
C8 C3 C4 C5 -0.3(7) . . . . ?
C9 C1 C2 O1 87.3(6) . . . . ?
C9 C1 C2 C3 -89.8(5) . . . . ?
C9 C10 C11 C12 0.8(8) . . . . ?
C10 C9 C14 C13 1.1(7) . . . . ?
C10 C11 C12 C13 -0.2(8) . . . . ?
C11 C12 C13 C14 0.1(8) . . . . ?
C12 C13 C14 C9 -0.6(7) . . . . ?
C14 C9 C10 C11 -1.3(7) . . . . ?
C15 P1 C1 F1 59.2(3) . . . . ?
C15 P1 C1 C2 -59.4(3) . . . . ?
C15 P1 C1 C9 176.5(3) . . . . ?
C15 P1 C21 C22 -37.9(4) . . . . ?
C15 P1 C21 C26 138.8(4) . . . . ?
C15 C16 C17 C18 1.7(8) . . . . ?
C16 C15 C20 C19 -0.9(7) . . . . ?
C16 C17 C18 C19 -2.0(9) . . . . ?
C17 C18 C19 C20 0.8(8) . . . . ?
C18 C19 C20 C15 0.6(8) . . . . ?
C20 C15 C16 C17 -0.2(7) . . . . ?
C21 P1 C1 F1 -54.6(3) . . . . ?
C21 P1 C1 C2 -173.3(3) . . . . ?
C21 P1 C1 C9 62.7(3) . . . . ?
C21 P1 C15 C16 72.9(4) . . . . ?
C21 P1 C15 C20 -103.9(4) . . . . ?
C21 C22 C23 C24 1.0(7) . . . . ?
C22 C21 C26 C25 2.1(7) . . . . ?
C22 C23 C24 C25 1.1(8) . . . . ?
C23 C24 C25 C26 -1.7(8) . . . . ?
C24 C25 C26 C21 0.0(8) . . . . ?
C26 C21 C22 C23 -2.6(7) . . . . ?
